data_4506767
loop_
_publ_author_name
'Qin, Ling'
'Hu, Jinsong'
'Zhang, Mingdao'
'Li, Yizhi'
'Zheng, Hegen'

_publ_section_title
;
 Construction of Metal--Organic Frameworks Based on Two Neutral
 Tetradentate Ligands
;
_journal_issue 10
_journal_name_full 'Crystal Growth &amp; Design'
_journal_page_first 4911
_journal_paper_doi 10.1021/cg300803n
_journal_volume 12
_journal_year 2012
_chemical_formula_moiety 'C40 H46 Cd2 N8 O13'
_chemical_formula_sum 'C40 H46 Cd2 N8 O13'
_chemical_formula_weight 1071.65
_chemical_name_systematic
; 
 ? 
;
_space_group_IT_number 13
_symmetry_cell_setting monoclinic
_symmetry_space_group_name_Hall '-P 2yac'
_symmetry_space_group_name_H-M 'P 1 2/n 1'
_atom_sites_solution_hydrogens geom
_atom_sites_solution_primary direct
_atom_sites_solution_secondary difmap
_audit_creation_method SHELXL-97
_cell_angle_alpha 90.00
_cell_angle_beta 103.345(2)
_cell_angle_gamma 90.00
_cell_formula_units_Z 2
_cell_length_a 9.2708(9)
_cell_length_b 16.9735(17)
_cell_length_c 15.3137(15)
_cell_measurement_reflns_used 3080
_cell_measurement_temperature 293(2)
_cell_measurement_theta_max 22.26
_cell_measurement_theta_min 2.39
_cell_volume 2344.7(4)
_computing_structure_refinement 'SHELXL-97 (Sheldrick, 1997)'
_computing_structure_solution 'SHELXS-97 (Sheldrick, 1990)'
_diffrn_ambient_temperature 293(2)
_diffrn_measured_fraction_theta_full 0.999
_diffrn_measured_fraction_theta_max 0.999
_diffrn_radiation_monochromator graphite
_diffrn_radiation_source 'fine-focus sealed tube'
_diffrn_radiation_type MoK\a
_diffrn_radiation_wavelength 0.71073
_diffrn_reflns_av_R_equivalents 0.0559
_diffrn_reflns_av_sigmaI/netI 0.0599
_diffrn_reflns_limit_h_max 11
_diffrn_reflns_limit_h_min -9
_diffrn_reflns_limit_k_max 20
_diffrn_reflns_limit_k_min -20
_diffrn_reflns_limit_l_max 18
_diffrn_reflns_limit_l_min -17
_diffrn_reflns_number 12861
_diffrn_reflns_theta_full 25.00
_diffrn_reflns_theta_max 25.00
_diffrn_reflns_theta_min 1.20
_exptl_absorpt_coefficient_mu 0.975
_exptl_absorpt_correction_T_max 0.807
_exptl_absorpt_correction_T_min 0.769
_exptl_absorpt_correction_type multi-scan
_exptl_crystal_density_diffrn 1.518
_exptl_crystal_density_method 'not measured'
_exptl_crystal_F_000 1084
_exptl_crystal_size_max 0.28
_exptl_crystal_size_mid 0.26
_exptl_crystal_size_min 0.22
_refine_diff_density_max 1.073
_refine_diff_density_min -1.066
_refine_diff_density_rms 0.103
_refine_ls_extinction_method none
_refine_ls_goodness_of_fit_ref 0.970
_refine_ls_hydrogen_treatment constr
_refine_ls_matrix_type full
_refine_ls_number_parameters 305
_refine_ls_number_reflns 4129
_refine_ls_number_restraints 343
_refine_ls_restrained_S_all 1.009
_refine_ls_R_factor_all 0.0646
_refine_ls_R_factor_gt 0.0493
_refine_ls_shift/su_max 0.009
_refine_ls_shift/su_mean 0.000
_refine_ls_structure_factor_coef Fsqd
_refine_ls_weighting_details 'calc w=1/[\s^2^(Fo^2^)+(0.0869P)^2^+0.0000P] where P=(Fo^2^+2Fc^2^)/3'
_refine_ls_weighting_scheme calc
_refine_ls_wR_factor_gt 0.1364
_refine_ls_wR_factor_ref 0.1430
_reflns_number_gt 3001
_reflns_number_total 4134
_reflns_threshold_expression >2sigma(I)
_cod_data_source_file cg300803n_si_002.cif
_cod_data_source_block 3
_cod_depositor_comments
;
The following automatic conversions were performed:

'_symmetry_cell_setting' value 'Monoclinic' changed to 'monoclinic'
according to /home/saulius/struct/CIF-dictionaries/cif_core.dic
dictionary named 'cif_core.dic' version 2.4.2 from 2011-04-26.

Automatic conversion script
Id: cif_fix_values 1891 2012-01-12 08:04:46Z andrius 

The following automatic conversions were performed:

'_refine_ls_hydrogen_treatment' value 'constra' was replaced with the
value 'constr' as specified in the replacement file
'src/cod-tools/trunk/data/replacement-values/replacement_values.lst'.

Automatic conversion script
Id: cif_fix_values 5376 2017-05-30 11:51:03Z andrius 
;
_cod_original_sg_symbol_H-M 'P2/n  '
_cod_database_code 4506767

loop_
_symmetry_equiv_pos_as_xyz
'x, y, z'
'-x+1/2, y, -z+1/2'
'-x, -y, -z'
'x-1/2, -y, z-1/2'

loop_
_atom_site_label
_atom_site_type_symbol
_atom_site_fract_x
_atom_site_fract_y
_atom_site_fract_z
_atom_site_U_iso_or_equiv
_atom_site_adp_type
_atom_site_occupancy
_atom_site_symmetry_multiplicity
_atom_site_calc_flag
_atom_site_refinement_flags
_atom_site_disorder_group
C1 C 0.8838(8) 0.9144(4) 0.5855(4) 0.0587(15) Uani 1 1 d U .
H1 H 0.8629 0.9639 0.5597 0.070 Uiso 1 1 calc R .
C2 C 0.9487(8) 0.8566(4) 0.5517(4) 0.0575(14) Uani 1 1 d U .
H2 H 0.9803 0.8577 0.4983 0.069 Uiso 1 1 calc R .
C3 C 0.8984(7) 0.8181(3) 0.6760(4) 0.0486(13) Uani 1 1 d U .
H3 H 0.8891 0.7869 0.7243 0.058 Uiso 1 1 calc R .
C4 C 1.0281(7) 0.7200(3) 0.6044(4) 0.0465(12) Uani 1 1 d U .
C5 C 1.0247(7) 0.6886(3) 0.5212(4) 0.0495(12) Uani 1 1 d U .
H5 H 0.9735 0.7139 0.4693 0.059 Uiso 1 1 calc R .
C6 C 1.0990(7) 0.6187(3) 0.5162(4) 0.0491(13) Uani 1 1 d U .
C7 C 1.1764(7) 0.5808(3) 0.5920(4) 0.0474(13) Uani 1 1 d U .
H7 H 1.2272 0.5342 0.5880 0.057 Uiso 1 1 calc R .
C8 C 1.1764(7) 0.6143(3) 0.6744(3) 0.0427(12) Uani 1 1 d U .
C9 C 1.1032(7) 0.6828(3) 0.6812(3) 0.0453(12) Uani 1 1 d U .
H9 H 1.1039 0.7041 0.7373 0.054 Uiso 1 1 calc R .
C10 C 1.0143(11) 0.6131(5) 0.3496(5) 0.098(2) Uani 1 1 d U .
H10 H 0.9454 0.6539 0.3409 0.117 Uiso 1 1 calc R .
C11 C 1.0533(11) 0.5679(5) 0.2849(5) 0.100(2) Uani 1 1 d U .
H11 H 1.0229 0.5766 0.2234 0.120 Uiso 1 1 calc R .
C12 C 1.1614(8) 0.5231(3) 0.4084(4) 0.0543(14) Uani 1 1 d U .
H12 H 1.2182 0.4897 0.4509 0.065 Uiso 1 1 calc R .
C13 C 0.5494(8) 1.1319(4) 0.5507(4) 0.0636(15) Uani 1 1 d U .
H13 H 0.4607 1.1068 0.5139 0.076 Uiso 1 1 calc R .
C14 C 0.4982(9) 1.2032(4) 0.5956(5) 0.0741(16) Uani 1 1 d U .
H14A H 0.5836 1.2288 0.6336 0.089 Uiso 1 1 calc R .
H14B H 0.4334 1.1861 0.6333 0.089 Uiso 1 1 calc R .
C15 C 0.4159(9) 1.2622(4) 0.5265(5) 0.0751(17) Uani 1 1 d U .
H15A H 0.3893 1.3081 0.5572 0.090 Uiso 1 1 calc R .
H15B H 0.3252 1.2384 0.4924 0.090 Uiso 1 1 calc R .
C16 C 0.5114(9) 1.2879(4) 0.4623(5) 0.0643(15) Uani 1 1 d U .
H16 H 0.5979 1.3166 0.4965 0.077 Uiso 1 1 calc R .
C17 C 0.5641(9) 1.2165(4) 0.4200(5) 0.0722(17) Uani 1 1 d U .
H17A H 0.6308 1.2333 0.3833 0.087 Uiso 1 1 calc R .
H17B H 0.4797 1.1910 0.3811 0.087 Uiso 1 1 calc R .
C18 C 0.6431(9) 1.1578(4) 0.4890(4) 0.0723(16) Uani 1 1 d U .
H18A H 0.6707 1.1122 0.4584 0.087 Uiso 1 1 calc R .
H18B H 0.7334 1.1815 0.5239 0.087 Uiso 1 1 calc R .
C19 C 0.6233(9) 1.0732(4) 0.6181(4) 0.0583(15) Uani 1 1 d U .
C20 C 0.4237(10) 1.3417(4) 0.3922(5) 0.0625(17) Uani 1 1 d U .
Cd1 Cd 1.2500 0.42261(3) 0.2500 0.0418(2) Uani 1 2 d S .
Cd2 Cd 0.7500 0.97227(3) 0.7500 0.0419(2) Uani 1 2 d S .
N1 N 0.8517(6) 0.8906(3) 0.6645(3) 0.0506(13) Uani 1 1 d . .
N2 N 0.9608(6) 0.7937(3) 0.6108(3) 0.0446(12) Uani 1 1 d . .
N3 N 1.0968(6) 0.5864(3) 0.4297(3) 0.0553(14) Uani 1 1 d . .
N4 N 1.1389(6) 0.5109(3) 0.3220(3) 0.0531(14) Uani 1 1 d . .
O1 O 0.7600(6) 1.0749(2) 0.6469(3) 0.0632(13) Uani 1 1 d . .
O2 O 0.5470(5) 1.0227(3) 0.6475(3) 0.0679(13) Uani 1 1 d . .
O3 O 0.3608(17) 1.3164(6) 0.3185(7) 0.081(5) Uani 0.564(18) 1 d P 1
O4 O 0.4362(16) 1.4144(5) 0.4024(8) 0.095(6) Uani 0.564(18) 1 d P 1
O5 O 1.2500 0.5728(3) 0.7500 0.0503(15) Uani 1 2 d S .
O3' O 0.292(2) 1.3630(10) 0.4019(10) 0.123(9) Uani 0.436(18) 1 d P 2
O4' O 0.451(2) 1.365(2) 0.3394(19) 0.18(2) Uani 0.436(18) 1 d P 2
O1W O -0.0200(9) 0.8319(5) 0.3423(4) 0.136(3) Uani 1 1 d . .
H1WA H -0.0302 0.8760 0.3153 0.204 Uiso 1 1 d R .
H1WB H 0.0652 0.8131 0.3428 0.204 Uiso 1 1 d R .
O2W O 0.539(3) 0.5332(10) 0.4281(9) 0.490(19) Uani 1 1 d . .
H2WC H 0.4905 0.5721 0.4414 0.589 Uiso 1 1 d R .
H2WA H 0.4879 0.4946 0.4025 0.736 Uiso 1 1 d R .

loop_
_atom_site_aniso_label
_atom_site_aniso_U_11
_atom_site_aniso_U_22
_atom_site_aniso_U_33
_atom_site_aniso_U_23
_atom_site_aniso_U_13
_atom_site_aniso_U_12
C1 0.089(4) 0.045(3) 0.049(3) 0.008(3) 0.031(3) 0.014(3)
C2 0.086(4) 0.052(3) 0.042(3) 0.007(2) 0.029(3) 0.007(3)
C3 0.074(3) 0.041(3) 0.034(2) 0.001(2) 0.019(3) 0.004(3)
C4 0.064(3) 0.041(3) 0.038(2) -0.005(2) 0.018(2) 0.007(2)
C5 0.070(3) 0.047(2) 0.033(2) -0.003(2) 0.014(2) 0.008(2)
C6 0.071(3) 0.046(3) 0.032(2) -0.006(2) 0.015(2) 0.010(2)
C7 0.068(3) 0.039(3) 0.036(2) -0.004(2) 0.014(2) 0.007(2)
C8 0.060(3) 0.036(3) 0.032(2) 0.001(2) 0.011(2) 0.001(2)
C9 0.067(3) 0.041(3) 0.031(2) -0.006(2) 0.017(2) 0.003(2)
C10 0.131(4) 0.092(4) 0.059(3) -0.008(3) 0.001(3) 0.049(4)
C11 0.137(5) 0.102(5) 0.049(4) -0.014(3) -0.005(4) 0.058(4)
C12 0.080(4) 0.047(3) 0.035(3) -0.002(2) 0.012(3) 0.014(3)
C13 0.080(3) 0.054(3) 0.057(3) 0.017(3) 0.018(3) 0.007(3)
C14 0.095(4) 0.075(3) 0.061(3) 0.025(3) 0.035(3) 0.022(3)
C15 0.092(4) 0.068(3) 0.070(3) 0.024(3) 0.028(3) 0.024(3)
C16 0.084(4) 0.059(3) 0.052(3) 0.019(3) 0.021(3) 0.006(3)
C17 0.092(4) 0.072(3) 0.057(3) 0.021(3) 0.025(3) 0.028(3)
C18 0.096(4) 0.070(3) 0.057(3) 0.020(3) 0.030(3) 0.029(3)
C19 0.082(4) 0.048(3) 0.049(3) 0.013(3) 0.024(3) 0.009(3)
C20 0.087(4) 0.052(4) 0.052(4) 0.018(3) 0.023(4) 0.013(3)
Cd1 0.0673(5) 0.0287(3) 0.0303(3) 0.000 0.0130(3) 0.000
Cd2 0.0634(4) 0.0286(3) 0.0363(3) 0.000 0.0167(3) 0.000
N1 0.073(4) 0.039(3) 0.044(3) 0.001(2) 0.022(3) 0.007(3)
N2 0.062(3) 0.038(3) 0.037(3) -0.003(2) 0.016(2) 0.008(2)
N3 0.072(4) 0.057(3) 0.033(3) -0.011(2) 0.004(3) 0.021(3)
N4 0.072(4) 0.049(3) 0.038(3) -0.008(2) 0.013(3) 0.009(3)
O1 0.064(3) 0.055(3) 0.070(3) 0.025(2) 0.015(3) 0.011(2)
O2 0.076(3) 0.061(3) 0.065(3) 0.018(2) 0.011(3) -0.006(2)
O3 0.134(12) 0.048(6) 0.044(6) 0.003(4) -0.011(7) 0.016(6)
O4 0.146(14) 0.039(6) 0.092(8) 0.004(5) 0.008(8) 0.026(6)
O5 0.079(4) 0.035(3) 0.032(3) 0.000 0.003(3) 0.000
O3' 0.144(17) 0.133(16) 0.109(12) 0.066(11) 0.067(11) 0.059(13)
O4' 0.117(18) 0.29(5) 0.18(3) 0.18(4) 0.11(2) 0.12(3)
O1W 0.173(7) 0.162(7) 0.081(4) -0.008(4) 0.046(5) -0.060(6)
O2W 0.90(6) 0.28(2) 0.217(16) -0.028(13) -0.03(2) 0.05(3)

loop_
_atom_type_symbol
_atom_type_description
_atom_type_scat_dispersion_real
_atom_type_scat_dispersion_imag
_atom_type_scat_source
C C 0.0033 0.0016 'International Tables Vol C Tables 4.2.6.8 and 6.1.1.4'
H H 0.0000 0.0000 'International Tables Vol C Tables 4.2.6.8 and 6.1.1.4'
N N 0.0061 0.0033 'International Tables Vol C Tables 4.2.6.8 and 6.1.1.4'
O O 0.0106 0.0060 'International Tables Vol C Tables 4.2.6.8 and 6.1.1.4'
Cd Cd -0.8075 1.2024 'International Tables Vol C Tables 4.2.6.8 and 6.1.1.4'

loop_
_geom_angle_atom_site_label_1
_geom_angle_atom_site_label_2
_geom_angle_atom_site_label_3
_geom_angle
_geom_angle_site_symmetry_1
_geom_angle_site_symmetry_3
C2 C1 N1 109.9(5) . .
C2 C1 H1 125.1 . .
N1 C1 H1 125.1 . .
C1 C2 N2 106.9(5) . .
C1 C2 H2 126.5 . .
N2 C2 H2 126.5 . .
N1 C3 N2 112.4(5) . .
N1 C3 H3 123.8 . .
N2 C3 H3 123.8 . .
C9 C4 C5 121.0(5) . .
C9 C4 N2 119.5(5) . .
C5 C4 N2 119.5(5) . .
C4 C5 C6 118.6(5) . .
C4 C5 H5 120.7 . .
C6 C5 H5 120.7 . .
C7 C6 C5 121.6(5) . .
C7 C6 N3 119.8(5) . .
C5 C6 N3 118.6(5) . .
C6 C7 C8 117.9(5) . .
C6 C7 H7 121.0 . .
C8 C7 H7 121.0 . .
C9 C8 C7 121.6(5) . .
C9 C8 O5 121.7(5) . .
C7 C8 O5 116.6(5) . .
C8 C9 C4 119.3(5) . .
C8 C9 H9 120.4 . .
C4 C9 H9 120.4 . .
N3 C10 C11 106.2(7) . .
N3 C10 H10 126.9 . .
C11 C10 H10 126.9 . .
N4 C11 C10 109.8(7) . .
N4 C11 H11 125.1 . .
C10 C11 H11 125.1 . .
N4 C12 N3 114.1(6) . .
N4 C12 H12 123.0 . .
N3 C12 H12 123.0 . .
C19 C13 C18 113.3(6) . .
C19 C13 C14 111.2(5) . .
C18 C13 C14 109.9(6) . .
C19 C13 H13 107.4 . .
C18 C13 H13 107.4 . .
C14 C13 H13 107.4 . .
C13 C14 C15 111.5(6) . .
C13 C14 H14A 109.3 . .
C15 C14 H14A 109.3 . .
C13 C14 H14B 109.3 . .
C15 C14 H14B 109.3 . .
H14A C14 H14B 108.0 . .
C14 C15 C16 111.2(6) . .
C14 C15 H15A 109.4 . .
C16 C15 H15A 109.4 . .
C14 C15 H15B 109.4 . .
C16 C15 H15B 109.4 . .
H15A C15 H15B 108.0 . .
C20 C16 C17 110.9(6) . .
C20 C16 C15 109.6(7) . .
C17 C16 C15 109.9(6) . .
C20 C16 H16 108.8 . .
C17 C16 H16 108.8 . .
C15 C16 H16 108.8 . .
C16 C17 C18 112.5(6) . .
C16 C17 H17A 109.1 . .
C18 C17 H17A 109.1 . .
C16 C17 H17B 109.1 . .
C18 C17 H17B 109.1 . .
H17A C17 H17B 107.8 . .
C13 C18 C17 112.2(6) . .
C13 C18 H18A 109.2 . .
C17 C18 H18A 109.2 . .
C13 C18 H18B 109.2 . .
C17 C18 H18B 109.2 . .
H18A C18 H18B 107.9 . .
O1 C19 O2 120.1(6) . .
O1 C19 C13 120.0(6) . .
O2 C19 C13 119.9(7) . .
O1 C19 Cd2 61.2(3) . .
O2 C19 Cd2 59.0(3) . .
C13 C19 Cd2 175.8(5) . .
O4' C20 O3 63(2) . .
O4' C20 O4 71(2) . .
O3 C20 O4 118.3(9) . .
O4' C20 O3' 113.9(13) . .
O3 C20 O3' 86.8(12) . .
O4 C20 O3' 77.0(11) . .
O4' C20 C16 129.3(14) . .
O3 C20 C16 120.9(8) . .
O4 C20 C16 119.6(8) . .
O3' C20 C16 116.8(9) . .
O4' C20 Cd1 50.6(11) . 1_465
O3 C20 Cd1 51.6(5) . 1_465
O4 C20 Cd1 68.0(6) . 1_465
O3' C20 Cd1 64.1(6) . 1_465
C16 C20 Cd1 172.3(6) . 1_465
O3 Cd1 O3 71.1(5) 2_645 1_645
O3 Cd1 N4 124.1(5) 2_645 .
O3 Cd1 N4 121.7(4) 1_645 .
O3 Cd1 N4 121.7(4) 2_645 2_755
O3 Cd1 N4 124.1(5) 1_645 2_755
N4 Cd1 N4 96.3(3) . 2_755
O3 Cd1 O4' 30.2(8) 2_645 2_645
O3 Cd1 O4' 99.3(12) 1_645 2_645
N4 Cd1 O4' 100.2(6) . 2_645
N4 Cd1 O4' 113.4(9) 2_755 2_645
O3 Cd1 O4' 99.3(12) 2_645 1_645
O3 Cd1 O4' 30.2(8) 1_645 1_645
N4 Cd1 O4' 113.4(9) . 1_645
N4 Cd1 O4' 100.2(6) 2_755 1_645
O4' Cd1 O4' 129(2) 2_645 1_645
O3 Cd1 O3' 43.0(5) 2_645 2_645
O3 Cd1 O3' 93.9(6) 1_645 2_645
N4 Cd1 O3' 137.8(5) . 2_645
N4 Cd1 O3' 78.6(4) 2_755 2_645
O4' Cd1 O3' 47.8(6) 2_645 2_645
O4' Cd1 O3' 108.7(9) 1_645 2_645
O3 Cd1 O3' 93.9(6) 2_645 1_645
O3 Cd1 O3' 43.0(5) 1_645 1_645
N4 Cd1 O3' 78.6(4) . 1_645
N4 Cd1 O3' 137.8(5) 2_755 1_645
O4' Cd1 O3' 108.7(9) 2_645 1_645
O4' Cd1 O3' 47.8(6) 1_645 1_645
O3' Cd1 O3' 131.9(9) 2_645 1_645
O3 Cd1 O4 121.8(3) 2_645 1_645
O3 Cd1 O4 52.0(3) 1_645 1_645
N4 Cd1 O4 83.0(3) . 1_645
N4 Cd1 O4 101.2(4) 2_755 1_645
O4' Cd1 O4 144.4(9) 2_645 1_645
O4' Cd1 O4 30.6(9) 1_645 1_645
O3' Cd1 O4 139.2(5) 2_645 1_645
O3' Cd1 O4 36.7(5) 1_645 1_645
O3 Cd1 O4 52.0(3) 2_645 2_645
O3 Cd1 O4 121.8(3) 1_645 2_645
N4 Cd1 O4 101.2(4) . 2_645
N4 Cd1 O4 83.0(3) 2_755 2_645
O4' Cd1 O4 30.6(9) 2_645 2_645
O4' Cd1 O4 144.4(9) 1_645 2_645
O3' Cd1 O4 36.7(5) 2_645 2_645
O3' Cd1 O4 139.2(5) 1_645 2_645
O4 Cd1 O4 173.8(4) 1_645 2_645
O3 Cd1 C20 25.6(3) 2_645 2_645
O3 Cd1 C20 95.2(3) 1_645 2_645
N4 Cd1 C20 118.0(2) . 2_645
N4 Cd1 C20 101.2(2) 2_755 2_645
O4' Cd1 C20 19.7(4) 2_645 2_645
O4' Cd1 C20 120.8(10) 1_645 2_645
O3' Cd1 C20 28.4(4) 2_645 2_645
O3' Cd1 C20 118.3(5) 1_645 2_645
O4 Cd1 C20 147.0(3) 1_645 2_645
O4 Cd1 C20 26.8(3) 2_645 2_645
O3 Cd1 C20 95.2(3) 2_645 1_645
O3 Cd1 C20 25.6(3) 1_645 1_645
N4 Cd1 C20 101.2(2) . 1_645
N4 Cd1 C20 118.0(2) 2_755 1_645
O4' Cd1 C20 120.8(10) 2_645 1_645
O4' Cd1 C20 19.7(4) 1_645 1_645
O3' Cd1 C20 118.3(5) 2_645 1_645
O3' Cd1 C20 28.4(4) 1_645 1_645
O4 Cd1 C20 26.8(3) 1_645 1_645
O4 Cd1 C20 147.0(3) 2_645 1_645
C20 Cd1 C20 120.2(3) 2_645 1_645
N1 Cd2 N1 104.2(2) 2_656 .
N1 Cd2 O2 102.50(18) 2_656 2_656
N1 Cd2 O2 103.70(18) . 2_656
N1 Cd2 O2 103.70(18) 2_656 .
N1 Cd2 O2 102.50(18) . .
O2 Cd2 O2 136.7(2) 2_656 .
N1 Cd2 O1 88.78(17) 2_656 2_656
N1 Cd2 O1 157.64(19) . 2_656
O2 Cd2 O1 55.07(17) 2_656 2_656
O2 Cd2 O1 91.69(17) . 2_656
N1 Cd2 O1 157.64(18) 2_656 .
N1 Cd2 O1 88.78(17) . .
O2 Cd2 O1 91.69(18) 2_656 .
O2 Cd2 O1 55.07(17) . .
O1 Cd2 O1 85.3(2) 2_656 .
N1 Cd2 C19 97.10(19) 2_656 2_656
N1 Cd2 C19 130.9(2) . 2_656
O2 Cd2 C19 27.72(19) 2_656 2_656
O2 Cd2 C19 114.7(2) . 2_656
O1 Cd2 C19 27.38(18) 2_656 2_656
O1 Cd2 C19 87.42(18) . 2_656
N1 Cd2 C19 130.9(2) 2_656 .
N1 Cd2 C19 97.10(19) . .
O2 Cd2 C19 114.7(2) 2_656 .
O2 Cd2 C19 27.72(19) . .
O1 Cd2 C19 87.42(18) 2_656 .
O1 Cd2 C19 27.38(18) . .
C19 Cd2 C19 101.3(3) 2_656 .
C3 N1 C1 105.2(5) . .
C3 N1 Cd2 132.3(4) . .
C1 N1 Cd2 122.4(4) . .
C3 N2 C2 105.5(5) . .
C3 N2 C4 127.1(5) . .
C2 N2 C4 127.3(5) . .
C12 N3 C10 104.0(5) . .
C12 N3 C6 129.6(5) . .
C10 N3 C6 126.2(5) . .
C11 N4 C12 105.3(6) . .
C11 N4 Cd1 125.9(5) . .
C12 N4 Cd1 128.2(4) . .
C19 O1 Cd2 91.4(4) . .
C19 O2 Cd2 93.3(4) . .
C20 O3 Cd1 102.8(6) . 1_465
C20 O4 Cd1 85.2(6) . 1_465
C8 O5 C8 119.2(6) 2_756 .
C20 O3' Cd1 87.5(7) . 1_465
C20 O4' Cd1 109.7(13) . 1_465
H1WA O1W H1WB 109.5 . .
H2WC O2W H2WA 116.0 . .

loop_
_geom_bond_atom_site_label_1
_geom_bond_atom_site_label_2
_geom_bond_distance
_geom_bond_site_symmetry_2
C1 C2 1.318(8) .
C1 N1 1.371(7) .
C1 H1 0.9300 .
C2 N2 1.387(7) .
C2 H2 0.9300 .
C3 N1 1.304(7) .
C3 N2 1.329(7) .
C3 H3 0.9300 .
C4 C9 1.375(8) .
C4 C5 1.375(7) .
C4 N2 1.412(7) .
C5 C6 1.384(8) .
C5 H5 0.9300 .
C6 C7 1.374(8) .
C6 N3 1.429(7) .
C7 C8 1.385(7) .
C7 H7 0.9300 .
C8 C9 1.362(8) .
C8 O5 1.392(6) .
C9 H9 0.9300 .
C10 N3 1.364(8) .
C10 C11 1.367(10) .
C10 H10 0.9300 .
C11 N4 1.297(9) .
C11 H11 0.9300 .
C12 N4 1.307(7) .
C12 N3 1.308(7) .
C12 H12 0.9300 .
C13 C19 1.484(9) .
C13 C18 1.490(9) .
C13 C14 1.521(10) .
C13 H13 0.9800 .
C14 C15 1.527(9) .
C14 H14A 0.9700 .
C14 H14B 0.9700 .
C15 C16 1.529(10) .
C15 H15A 0.9700 .
C15 H15B 0.9700 .
C16 C20 1.498(9) .
C16 C17 1.508(10) .
C16 H16 0.9800 .
C17 C18 1.512(9) .
C17 H17A 0.9700 .
C17 H17B 0.9700 .
C18 H18A 0.9700 .
C18 H18B 0.9700 .
C19 O1 1.242(8) .
C19 O2 1.259(8) .
C19 Cd2 2.701(6) .
C20 O4' 0.986(16) .
C20 O3 1.222(12) .
C20 O4 1.246(11) .
C20 O3' 1.311(17) .
C20 Cd1 2.757(7) 1_465
Cd1 O3 2.215(10) 2_645
Cd1 O3 2.215(10) 1_645
Cd1 N4 2.246(5) .
Cd1 N4 2.246(5) 2_755
Cd1 O4' 2.264(18) 2_645
Cd1 O4' 2.264(18) 1_645
Cd1 O3' 2.484(13) 2_645
Cd1 O3' 2.484(13) 1_645
Cd1 O4 2.566(11) 1_645
Cd1 O4 2.566(11) 2_645
Cd1 C20 2.757(7) 2_645
Cd1 C20 2.757(7) 1_645
Cd2 N1 2.256(5) 2_656
Cd2 N1 2.256(5) .
Cd2 O2 2.318(5) 2_656
Cd2 O2 2.318(5) .
Cd2 O1 2.367(4) 2_656
Cd2 O1 2.367(4) .
Cd2 C19 2.701(6) 2_656
O3 Cd1 2.215(10) 1_465
O4 Cd1 2.566(11) 1_465
O5 C8 1.392(6) 2_756
O3' Cd1 2.484(13) 1_465
O4' Cd1 2.264(18) 1_465
O1W H1WA 0.8502 .
O1W H1WB 0.8500 .
O2W H2WC 0.8500 .
O2W H2WA 0.8500 .
